data_1513069
loop_
_publ_author_name
'Ivanova, Bojidarka'
'Spiteller, Michael'

_publ_section_title
;
 Organic mandelates as promising materials with non-linear optical
 application
;
_journal_name_full 'Structural Chemistry'
_journal_page_first 989
_journal_paper_doi 10.1007/s11224-010-9635-5
_journal_volume 21
_journal_year 2010
_chemical_formula_sum 'C25 H23 N2 O6'
_chemical_formula_weight 447.45
_space_group_IT_number 2
_symmetry_cell_setting triclinic
_symmetry_space_group_name_Hall '-P 1'
_symmetry_space_group_name_H-M 'P -1'
_atom_sites_solution_hydrogens geom
_atom_sites_solution_primary direct
_atom_sites_solution_secondary difmap
_audit_creation_method SHELXL-97
_cell_angle_alpha 95.011(5)
_cell_angle_beta 94.664(5)
_cell_angle_gamma 99.359(5)
_cell_formula_units_Z 2
_cell_length_a 8.5794(12)
_cell_length_b 10.8027(17)
_cell_length_c 12.536(2)
_cell_measurement_temperature 300(2)
_cell_volume 1136.6(3)
_computing_cell_refinement 'Bruker SAINT'
_computing_data_collection 'Bruker GIS'
_computing_data_reduction 'Bruker SAINT'
_computing_molecular_graphics 'Bruker APEX2'
_computing_structure_refinement 'SHELXL-97 (Sheldrick, 2008)'
_computing_structure_solution 'SHELXS-97 (Sheldrick, 2008)'
_diffrn_ambient_temperature 300(2)
_diffrn_measured_fraction_theta_full 0.987
_diffrn_measured_fraction_theta_max 0.987
_diffrn_measurement_device_type 'Bruker SMART X2S'
_diffrn_measurement_method '\w scans'
_diffrn_radiation_monochromator 'doubly curved silicon crystal'
_diffrn_radiation_source 'micro-focus sealed tube'
_diffrn_radiation_type MoK\a
_diffrn_radiation_wavelength 0.71073
_diffrn_reflns_av_R_equivalents 0.0293
_diffrn_reflns_av_sigmaI/netI 0.0375
_diffrn_reflns_limit_h_max 10
_diffrn_reflns_limit_h_min -10
_diffrn_reflns_limit_k_max 12
_diffrn_reflns_limit_k_min -12
_diffrn_reflns_limit_l_max 14
_diffrn_reflns_limit_l_min -14
_diffrn_reflns_number 10849
_diffrn_reflns_theta_full 24.94
_diffrn_reflns_theta_max 24.94
_diffrn_reflns_theta_min 2.39
_exptl_absorpt_coefficient_mu 0.094
_exptl_absorpt_correction_T_max 0.9878
_exptl_absorpt_correction_T_min 0.9813
_exptl_absorpt_correction_type multi-scan
_exptl_crystal_colour colorless
_exptl_crystal_density_diffrn 1.307
_exptl_crystal_density_method 'not measured'
_exptl_crystal_description plate
_exptl_crystal_F_000 470
_exptl_crystal_size_max 0.23
_exptl_crystal_size_mid 0.17
_exptl_crystal_size_min 0.13
_refine_diff_density_max 0.332
_refine_diff_density_min -0.159
_refine_diff_density_rms 0.034
_refine_ls_extinction_method none
_refine_ls_goodness_of_fit_ref 1.062
_refine_ls_hydrogen_treatment constr
_refine_ls_matrix_type full
_refine_ls_number_parameters 301
_refine_ls_number_reflns 3923
_refine_ls_number_restraints 0
_refine_ls_restrained_S_all 1.062
_refine_ls_R_factor_all 0.0778
_refine_ls_R_factor_gt 0.0448
_refine_ls_shift/su_max 0.018
_refine_ls_shift/su_mean 0.003
_refine_ls_structure_factor_coef Fsqd
_refine_ls_weighting_details 'calc w=1/[\s^2^(Fo^2^)+(0.0639P)^2^+0.0000P] where P=(Fo^2^+2Fc^2^)/3'
_refine_ls_weighting_scheme calc
_refine_ls_wR_factor_gt 0.1114
_refine_ls_wR_factor_ref 0.1265
_reflns_number_gt 2582
_reflns_number_total 3923
_reflns_threshold_expression >2sigma(I)
_cod_data_source_file Struct-24.cif
_cod_data_source_block bi24
_cod_depositor_comments
;
The following automatic conversions were performed:

'_symmetry_cell_setting' value 'Triclinic' changed to 'triclinic'
according to the built-in table from CIF Core dictionary named
'cif_core.dic' version 2.4.1 from 2010-06-29.

Automatic conversion script
Id: cif_fix_values 1891 2012-01-12 08:04:46Z andrius 
;
_cod_database_code 1513069

loop_
_symmetry_equiv_pos_as_xyz
'x, y, z'
'-x, -y, -z'

loop_
_atom_site_label
_atom_site_type_symbol
_atom_site_fract_x
_atom_site_fract_y
_atom_site_fract_z
_atom_site_U_iso_or_equiv
_atom_site_adp_type
_atom_site_occupancy
_atom_site_symmetry_multiplicity
_atom_site_calc_flag
_atom_site_refinement_flags
O1 O 0.55428(17) 0.59193(13) 0.39322(11) 0.0645(4) Uani 1 1 d .
O2 O 0.45815(17) 0.98508(13) 0.29392(10) 0.0610(4) Uani 1 1 d .
H1 H 0.4973 0.9215 0.3008 0.091 Uiso 1 1 calc R
O3 O 0.48754(18) 0.93975(14) 0.12108(11) 0.0696(4) Uani 1 1 d .
O4 O 0.54193(15) 0.77245(13) 0.32431(10) 0.0587(4) Uani 1 1 d .
C9 C -0.1051(3) 1.0854(3) 0.2551(3) 0.0882(8) Uani 1 1 d .
C1 C 0.2180(3) 0.4974(2) 0.16420(18) 0.0825(7) Uani 1 1 d .
H2 H 0.2175 0.4628 0.2296 0.099 Uiso 1 1 calc R
C2 C 0.1692(3) 0.6121(3) 0.15621(19) 0.0861(8) Uani 1 1 d .
H3 H 0.1363 0.6540 0.2161 0.103 Uiso 1 1 calc R
C3 C 0.1689(3) 0.6640(2) 0.0621(2) 0.0769(7) Uani 1 1 d .
H4 H 0.1347 0.7409 0.0576 0.092 Uiso 1 1 calc R
C4 C 0.2200(2) 0.60236(19) -0.02995(16) 0.0572(5) Uani 1 1 d .
C5 C 0.2237(3) 0.6557(2) -0.12884(18) 0.0709(6) Uani 1 1 d .
H5 H 0.1882 0.7317 -0.1359 0.085 Uiso 1 1 calc R
C6 C 0.2785(3) 0.5965(2) -0.21221(17) 0.0637(6) Uani 1 1 d .
H6 H 0.2826 0.6321 -0.2771 0.076 Uiso 1 1 calc R
C7 C 0.2668(3) 0.4343(2) 0.07813(17) 0.0655(6) Uani 1 1 d .
H7 H 0.2984 0.3567 0.0846 0.079 Uiso 1 1 calc R
C8 C 0.2696(2) 0.48600(18) -0.02023(15) 0.0478(5) Uani 1 1 d .
N2 N 0.32848(18) 0.48414(15) -0.20266(13) 0.0556(4) Uani 1 1 d .
H9 H 0.3643 0.4490 -0.2576 0.067 Uiso 1 1 calc R
C10 C 0.3254(2) 0.42518(18) -0.11369(15) 0.0476(5) Uani 1 1 d .
N1 N 0.3736(2) 0.31596(16) -0.11408(13) 0.0648(5) Uani 1 1 d .
H8 H 0.4065 0.2833 -0.1713 0.078 Uiso 1 1 calc R
H10 H 0.3722 0.2770 -0.0571 0.078 Uiso 1 1 calc R
C12 C -0.0408(3) 0.7505(4) 0.3959(2) 0.1056(11) Uani 1 1 d .
H11 H -0.1463 0.7504 0.3719 0.127 Uiso 1 1 calc R
C13 C 0.0085(3) 0.6390(3) 0.4138(2) 0.0948(9) Uani 1 1 d .
H12 H -0.0637 0.5638 0.4031 0.114 Uiso 1 1 calc R
C14 C 0.1651(3) 0.6385(2) 0.44780(16) 0.0665(6) Uani 1 1 d .
H13 H 0.1984 0.5626 0.4591 0.080 Uiso 1 1 calc R
C15 C 0.2728(2) 0.74913(19) 0.46513(14) 0.0491(5) Uani 1 1 d .
C16 C 0.4461(2) 0.74661(17) 0.49672(14) 0.0474(5) Uani 1 1 d .
H14 H 0.4990 0.8332 0.5204 0.057 Uiso 1 1 calc R
C17 C 0.5210(2) 0.70003(19) 0.39758(15) 0.0480(5) Uani 1 1 d .
C18 C 0.0627(4) 0.8609(3) 0.4128(2) 0.0986(10) Uani 1 1 d .
H15 H 0.0287 0.9362 0.4004 0.118 Uiso 1 1 calc R
C19 C 0.2201(3) 0.8606(2) 0.44889(18) 0.0719(7) Uani 1 1 d .
H16 H 0.2908 0.9364 0.4622 0.086 Uiso 1 1 calc R
O5 O 0.46700(18) 0.67251(13) 0.58221(10) 0.0640(4) Uani 1 1 d .
H17 H 0.4797 0.6022 0.5581 0.096 Uiso 1 1 calc R
C21 C -0.0676(3) 1.0112(3) 0.1696(3) 0.0934(9) Uani 1 1 d .
H18 H -0.1468 0.9522 0.1298 0.112 Uiso 1 1 calc R
C22 C 0.0895(3) 1.0233(2) 0.14133(19) 0.0732(6) Uani 1 1 d .
H19 H 0.1135 0.9731 0.0828 0.088 Uiso 1 1 calc R
C23 C 0.2078(2) 1.10995(17) 0.20098(15) 0.0472(5) Uani 1 1 d .
C24 C 0.3774(2) 1.12298(17) 0.17375(14) 0.0486(5) Uani 1 1 d .
H20 H 0.4407 1.1943 0.2201 0.058 Uiso 1 1 calc R
C25 C 0.4470(2) 1.00523(18) 0.19305(15) 0.0475(5) Uani 1 1 d .
C26 C 0.0109(3) 1.1705(3) 0.3118(2) 0.0787(7) Uani 1 1 d .
H21 H -0.0140 1.2221 0.3690 0.094 Uiso 1 1 calc R
C27 C 0.1668(2) 1.1828(2) 0.28646(16) 0.0583(6) Uani 1 1 d .
H22 H 0.2449 1.2412 0.3279 0.070 Uiso 1 1 calc R
O6 O 0.38618(19) 1.14837(14) 0.06509(11) 0.0700(4) Uani 1 1 d .
H23 H 0.4248 1.0934 0.0326 0.105 Uiso 1 1 calc R

loop_
_atom_site_aniso_label
_atom_site_aniso_U_11
_atom_site_aniso_U_22
_atom_site_aniso_U_33
_atom_site_aniso_U_23
_atom_site_aniso_U_13
_atom_site_aniso_U_12
O1 0.0890(11) 0.0580(9) 0.0585(9) 0.0185(7) 0.0289(8) 0.0303(8)
O2 0.0834(10) 0.0652(10) 0.0439(8) 0.0166(7) 0.0188(7) 0.0293(8)
O3 0.1031(12) 0.0720(10) 0.0485(9) 0.0159(8) 0.0269(8) 0.0439(9)
O4 0.0693(9) 0.0661(9) 0.0525(8) 0.0252(7) 0.0247(7) 0.0270(7)
C9 0.0744(18) 0.114(2) 0.085(2) 0.0468(18) 0.0066(16) 0.0238(17)
C1 0.123(2) 0.0806(18) 0.0501(14) 0.0099(13) 0.0255(14) 0.0256(16)
C2 0.121(2) 0.0848(19) 0.0571(15) -0.0031(14) 0.0313(14) 0.0256(16)
C3 0.1052(19) 0.0618(15) 0.0703(16) 0.0006(12) 0.0229(14) 0.0301(13)
C4 0.0673(13) 0.0511(13) 0.0546(13) 0.0072(10) 0.0121(10) 0.0100(10)
C5 0.0969(17) 0.0551(14) 0.0675(15) 0.0177(12) 0.0139(13) 0.0238(12)
C6 0.0829(15) 0.0593(14) 0.0538(13) 0.0202(11) 0.0135(11) 0.0153(12)
C7 0.0863(16) 0.0632(14) 0.0517(13) 0.0131(11) 0.0152(11) 0.0189(12)
C8 0.0511(11) 0.0461(11) 0.0464(11) 0.0058(9) 0.0083(9) 0.0061(9)
N2 0.0627(11) 0.0591(11) 0.0477(10) 0.0066(8) 0.0158(8) 0.0127(8)
C10 0.0498(11) 0.0483(12) 0.0459(11) 0.0084(9) 0.0083(9) 0.0084(9)
N1 0.0851(13) 0.0597(12) 0.0564(11) 0.0079(9) 0.0194(9) 0.0258(10)
C12 0.0618(17) 0.195(4) 0.0724(18) 0.044(2) 0.0252(14) 0.035(2)
C13 0.0687(18) 0.141(3) 0.0645(17) 0.0129(17) 0.0117(13) -0.0145(17)
C14 0.0624(15) 0.0792(16) 0.0547(13) 0.0055(11) 0.0124(11) 0.0000(12)
C15 0.0552(12) 0.0588(13) 0.0374(10) 0.0116(9) 0.0205(9) 0.0102(10)
C16 0.0589(12) 0.0463(11) 0.0378(10) 0.0075(8) 0.0095(9) 0.0070(9)
C17 0.0487(11) 0.0542(13) 0.0450(11) 0.0138(9) 0.0108(9) 0.0121(9)
C18 0.086(2) 0.144(3) 0.095(2) 0.059(2) 0.0442(17) 0.062(2)
C19 0.0811(17) 0.0776(17) 0.0711(16) 0.0309(13) 0.0359(13) 0.0295(13)
O5 0.0904(10) 0.0658(9) 0.0396(8) 0.0132(7) 0.0092(7) 0.0187(8)
C21 0.0587(16) 0.099(2) 0.114(2) 0.0348(18) -0.0264(16) -0.0090(14)
C22 0.0775(17) 0.0693(15) 0.0704(16) 0.0055(12) -0.0048(13) 0.0118(12)
C23 0.0535(11) 0.0496(11) 0.0418(11) 0.0126(9) 0.0045(9) 0.0146(9)
C24 0.0595(12) 0.0485(11) 0.0416(11) 0.0101(9) 0.0145(9) 0.0132(9)
C25 0.0493(11) 0.0552(12) 0.0418(11) 0.0146(9) 0.0131(9) 0.0106(9)
C26 0.0786(17) 0.113(2) 0.0614(15) 0.0315(15) 0.0243(13) 0.0450(16)
C27 0.0599(13) 0.0745(15) 0.0454(12) 0.0108(10) 0.0098(10) 0.0214(11)
O6 0.1031(12) 0.0708(10) 0.0529(9) 0.0283(8) 0.0339(8) 0.0405(9)

loop_
_atom_type_symbol
_atom_type_description
_atom_type_scat_dispersion_real
_atom_type_scat_dispersion_imag
_atom_type_scat_source
C C 0.0033 0.0016 'International Tables Vol C Tables 4.2.6.8 and 6.1.1.4'
H H 0.0000 0.0000 'International Tables Vol C Tables 4.2.6.8 and 6.1.1.4'
N N 0.0061 0.0033 'International Tables Vol C Tables 4.2.6.8 and 6.1.1.4'
O O 0.0106 0.0060 'International Tables Vol C Tables 4.2.6.8 and 6.1.1.4'

loop_
_geom_angle_atom_site_label_1
_geom_angle_atom_site_label_2
_geom_angle_atom_site_label_3
_geom_angle
C25 O2 H1 109.5
C26 C9 C21 118.9(2)
C7 C1 C2 121.0(2)
C7 C1 H2 119.5
C2 C1 H2 119.5
C3 C2 C1 120.5(2)
C3 C2 H3 119.8
C1 C2 H3 119.8
C2 C3 C4 120.7(2)
C2 C3 H4 119.6
C4 C3 H4 119.6
C8 C4 C5 120.12(19)
C8 C4 C3 118.0(2)
C5 C4 C3 121.9(2)
C6 C5 C4 119.7(2)
C6 C5 H5 120.1
C4 C5 H5 120.1
C5 C6 N2 120.3(2)
C5 C6 H6 119.8
N2 C6 H6 119.9
C1 C7 C8 120.0(2)
C1 C7 H7 120.0
C8 C7 H7 120.0
C7 C8 C4 119.80(18)
C7 C8 C10 122.45(19)
C4 C8 C10 117.74(18)
C10 N2 C6 124.23(17)
C10 N2 H9 117.9
C6 N2 H9 117.9
N1 C10 N2 119.13(18)
N1 C10 C8 122.99(18)
N2 C10 C8 117.88(18)
C10 N1 H8 120.0
C10 N1 H10 120.0
H8 N1 H10 120.0
C18 C12 C13 120.6(3)
C18 C12 H11 119.7
C13 C12 H11 119.7
C12 C13 C14 119.9(3)
C12 C13 H12 120.0
C14 C13 H12 120.1
C15 C14 C13 120.7(3)
C15 C14 H13 119.7
C13 C14 H13 119.6
C14 C15 C19 118.5(2)
C14 C15 C16 120.18(19)
C19 C15 C16 121.26(19)
O5 C16 C15 112.08(15)
O5 C16 C17 111.63(15)
C15 C16 C17 108.79(15)
O5 C16 H14 108.1
C15 C16 H14 108.1
C17 C16 H14 108.1
O1 C17 O4 124.14(17)
O1 C17 C16 117.80(16)
O4 C17 C16 118.04(18)
C12 C18 C19 119.5(3)
C12 C18 H15 120.2
C19 C18 H15 120.2
C15 C19 C18 120.8(2)
C15 C19 H16 119.6
C18 C19 H16 119.6
C16 O5 H17 109.5
C9 C21 C22 120.8(2)
C9 C21 H18 119.5
C22 C21 H18 119.7
C23 C22 C21 119.7(2)
C23 C22 H19 120.1
C21 C22 H19 120.1
C27 C23 C22 118.17(19)
C27 C23 C24 121.05(17)
C22 C23 C24 120.78(18)
O6 C24 C23 110.07(15)
O6 C24 C25 110.01(15)
C23 C24 C25 111.51(15)
O6 C24 H20 108.4
C23 C24 H20 108.4
C25 C24 H20 108.4
O3 C25 O2 124.92(18)
O3 C25 C24 122.37(17)
O2 C25 C24 112.71(16)
C9 C26 C27 121.3(2)
C9 C26 H21 119.3
C27 C26 H21 119.3
C23 C27 C26 121.1(2)
C23 C27 H22 119.4
C26 C27 H22 119.5
C24 O6 H23 109.5

loop_
_geom_bond_atom_site_label_1
_geom_bond_atom_site_label_2
_geom_bond_distance
O1 C17 1.244(2)
O2 C25 1.300(2)
O2 H1 0.8200
O3 C25 1.206(2)
O4 C17 1.263(2)
C9 C26 1.347(4)
C9 C21 1.373(4)
C1 C7 1.357(3)
C1 C2 1.380(3)
C1 H2 0.9300
C2 C3 1.349(3)
C2 H3 0.9300
C3 C4 1.418(3)
C3 H4 0.9300
C4 C8 1.403(3)
C4 C5 1.413(3)
C5 C6 1.335(3)
C5 H5 0.9300
C6 N2 1.363(2)
C6 H6 0.9300
C7 C8 1.398(3)
C7 H7 0.9300
C8 C10 1.447(3)
N2 C10 1.332(2)
N2 H9 0.8600
C10 N1 1.312(2)
N1 H8 0.8600
N1 H10 0.8600
C12 C18 1.355(4)
C12 C13 1.370(4)
C12 H11 0.9300
C13 C14 1.377(3)
C13 H12 0.9300
C14 C15 1.376(3)
C14 H13 0.9300
C15 C19 1.378(3)
C15 C16 1.512(3)
C16 O5 1.409(2)
C16 C17 1.528(3)
C16 H14 0.9800
C18 C19 1.390(4)
C18 H15 0.9300
C19 H16 0.9300
O5 H17 0.8200
C21 C22 1.409(4)
C21 H18 0.9300
C22 C23 1.383(3)
C22 H19 0.9300
C23 C27 1.377(3)
C23 C24 1.509(3)
C24 O6 1.418(2)
C24 C25 1.520(3)
C24 H20 0.9800
C26 C27 1.388(3)
C26 H21 0.9300
C27 H22 0.9300
O6 H23 0.8200
